data_4510209
loop_
_publ_author_name
'Lumpi, Daniel'
'Gl\"ocklhofer, Florian'
'Holzer, Brigitte'
'St\"oger, Berthold'
'Hametner, Christian'
'Reider, Georg A.'
'Fr\"ohlich, Johannes'

_publ_section_title
;
 Systematic Investigations on 1,2,3-Triazole-Based Compounds Capable of
 Second Harmonic Generation
;
_journal_issue 3
_journal_name_full 'Crystal Growth &amp; Design'
_journal_page_first 1018
_journal_paper_doi 10.1021/cg4014762
_journal_volume 14
_journal_year 2014
_chemical_formula_sum 'C15 H19 N3 S'
_chemical_formula_weight 273.4
_chemical_name_systematic ' ?'
_space_group_IT_number 14
_symmetry_cell_setting monoclinic
_symmetry_Int_Tables_number 14
_symmetry_space_group_name_Hall '-P 2ybc'
_symmetry_space_group_name_H-M 'P 1 21/c 1'
_cell_angle_alpha 90
_cell_angle_beta 94.771(7)
_cell_angle_gamma 90
_cell_formula_units_Z 4
_cell_length_a 7.9302(11)
_cell_length_b 17.223(2)
_cell_length_c 10.8814(14)
_cell_measurement_temperature 100
_cell_volume 1481.1(3)
_diffrn_ambient_temperature 100
_diffrn_measured_fraction_theta_full 0.96
_diffrn_measured_fraction_theta_max 0.94
_diffrn_measurement_device 'four-cycle diffractometer'
_diffrn_measurement_device_type 'Bruker KAPPA APEX II CCD'
_diffrn_measurement_method '\w and \f scans'
_diffrn_radiation_monochromator graphite
_diffrn_radiation_probe x-ray
_diffrn_radiation_source 'X-ray tube'
_diffrn_radiation_type 'Mo K\a'
_diffrn_radiation_wavelength 0.71073
_diffrn_reflns_av_R_equivalents 0.093
_diffrn_reflns_av_sigmaI/netI 0.0732
_diffrn_reflns_limit_h_max 11
_diffrn_reflns_limit_h_min -11
_diffrn_reflns_limit_k_max 24
_diffrn_reflns_limit_k_min -24
_diffrn_reflns_limit_l_max 14
_diffrn_reflns_limit_l_min -11
_diffrn_reflns_number 26938
_diffrn_reflns_theta_full 27.5
_diffrn_reflns_theta_max 30.2
_diffrn_reflns_theta_min 2.22
_exptl_absorpt_coefficient_mu 0.209
_exptl_absorpt_correction_T_max 0.99
_exptl_absorpt_correction_T_min 0.94
_exptl_absorpt_correction_type multi-scan
_exptl_absorpt_process_details SADABS
_exptl_crystal_colour 'clear colourless'
_exptl_crystal_density_diffrn 1.2257
_exptl_crystal_description plate
_exptl_crystal_F_000 584
_exptl_crystal_size_max 0.40
_exptl_crystal_size_mid 0.25
_exptl_crystal_size_min 0.04
_refine_diff_density_max 0.35
_refine_diff_density_min -0.34
_refine_ls_extinction_method none
_refine_ls_goodness_of_fit_gt 1.68
_refine_ls_goodness_of_fit_ref 1.33
_refine_ls_hydrogen_treatment constr
_refine_ls_number_constraints 76
_refine_ls_number_parameters 172
_refine_ls_number_reflns 4157
_refine_ls_number_restraints 0
_refine_ls_R_factor_all 0.1072
_refine_ls_R_factor_gt 0.0445
_refine_ls_shift/su_max 0.0194
_refine_ls_shift/su_mean 0.0012
_refine_ls_structure_factor_coef F
_refine_ls_weighting_details w=1/(\s^2^(F)+0.0001F^2^)
_refine_ls_weighting_scheme sigma
_refine_ls_wR_factor_gt 0.0446
_refine_ls_wR_factor_ref 0.0489
_reflns_number_gt 2248
_reflns_number_total 4157
_reflns_threshold_expression I>3\s(I)
_cod_data_source_file 4bd_ZMSnB-4P.cif
_cod_data_source_block 4bd
_cod_depositor_comments
;
The following automatic conversions were performed:

'_diffrn_radiation_probe' value 'X-ray' changed to 'x-ray' according
to
/usr/data/users/saulius/crontab/automatic-downloads/current/ACS/lib/dictionaries/cif_core.dic
dictionary named 'cif_core.dic' version 2.4.2 from 2011-04-26.

Automatic conversion script
Id: cif_fix_values 2281 2013-09-26 08:29:07Z andrius 
;
_cod_original_sg_symbol_Hall '-P 2ycb'
_cod_original_formula_sum 'C15 H19 N3 S1'
_cod_database_code 4510209

loop_
_symmetry_equiv_pos_site_id
_symmetry_equiv_pos_as_xyz
1 x,y,z
2 -x,y+1/2,-z+1/2
3 -x,-y,-z
4 x,-y+1/2,z+1/2

loop_
_atom_site_label
_atom_site_type_symbol
_atom_site_fract_x
_atom_site_fract_y
_atom_site_fract_z
_atom_site_adp_type
_atom_site_U_iso_or_equiv
_atom_site_symmetry_multiplicity
_atom_site_occupancy
_atom_site_calc_flag
S1 S 0.25449(6) 0.04604(3) 0.16440(4) Uani 0.02829(15) 4 1 d
N1 N 0.10078(16) 0.05913(8) -0.24256(13) Uani 0.0210(5) 4 1 d
N2 N 0.15037(18) -0.00339(8) -0.30569(13) Uani 0.0250(5) 4 1 d
N3 N 0.22846(17) -0.05054(8) -0.22535(13) Uani 0.0258(5) 4 1 d
C1 C 0.0113(2) 0.12052(10) -0.30802(16) Uani 0.0212(5) 4 1 d
C2 C -0.0012(2) 0.19297(10) -0.25452(17) Uani 0.0261(6) 4 1 d
C3 C -0.0862(2) 0.25233(11) -0.32092(17) Uani 0.0313(7) 4 1 d
C4 C -0.1550(2) 0.23871(11) -0.43993(18) Uani 0.0321(7) 4 1 d
C5 C -0.1422(2) 0.16612(11) -0.49267(17) Uani 0.0276(6) 4 1 d
C6 C -0.0603(2) 0.10657(11) -0.42672(16) Uani 0.0243(6) 4 1 d
C7 C 0.14686(19) 0.05137(10) -0.12098(15) Uani 0.0221(5) 4 1 d
C8 C 0.2304(2) -0.01874(10) -0.10981(16) Uani 0.0219(6) 4 1 d
C9 C 0.3141(2) -0.06145(10) -0.00669(16) Uani 0.0230(6) 4 1 d
C10 C 0.33476(20) -0.04191(10) 0.11264(16) Uani 0.0234(6) 4 1 d
C11 C 0.4259(2) -0.09584(10) 0.20509(17) Uani 0.0277(6) 4 1 d
C12 C 0.3504(2) 0.05766(11) 0.31971(15) Uani 0.0277(6) 4 1 d
C13 C 0.3042(2) 0.13734(10) 0.36651(16) Uani 0.0281(6) 4 1 d
C14 C 0.3789(2) 0.15116(11) 0.49786(16) Uani 0.0319(7) 4 1 d
C15 C 0.3491(2) 0.23216(12) 0.54388(18) Uani 0.0394(8) 4 1 d
H1 H 0.048392 0.202254 -0.17232 Uiso 0.0313 4 1 d
H3 H -0.096946 0.302562 -0.284154 Uiso 0.0376 4 1 d
H4 H -0.211993 0.279849 -0.486173 Uiso 0.0385 4 1 d
H5 H -0.190327 0.157063 -0.575313 Uiso 0.0331 4 1 d
H6 H -0.053041 0.055929 -0.462769 Uiso 0.0291 4 1 d
H7 H 0.125924 0.08704 -0.056184 Uiso 0.0265 4 1 d
H9 H 0.361225 -0.110661 -0.027174 Uiso 0.0277 4 1 d
H111 H 0.352984 -0.108389 0.268385 Uiso 0.0333 4 1 d
H112 H 0.456461 -0.142575 0.164293 Uiso 0.0333 4 1 d
H113 H 0.526204 -0.07088 0.241406 Uiso 0.0333 4 1 d
H121 H 0.308279 0.018374 0.371731 Uiso 0.0332 4 1 d
H122 H 0.471181 0.05371 0.319572 Uiso 0.0332 4 1 d
H131 H 0.183268 0.14216 0.363055 Uiso 0.0338 4 1 d
H132 H 0.344113 0.176586 0.313417 Uiso 0.0338 4 1 d
H141 H 0.332817 0.114127 0.551886 Uiso 0.0383 4 1 d
H142 H 0.498207 0.14075 0.503242 Uiso 0.0383 4 1 d
H151 H 0.39098 0.236007 0.62901 Uiso 0.0473 4 1 d
H152 H 0.407353 0.268817 0.496147 Uiso 0.0473 4 1 d
H153 H 0.230071 0.243227 0.535779 Uiso 0.0473 4 1 d

loop_
_atom_site_aniso_label
_atom_site_aniso_type_symbol
_atom_site_aniso_U_11
_atom_site_aniso_U_22
_atom_site_aniso_U_33
_atom_site_aniso_U_12
_atom_site_aniso_U_13
_atom_site_aniso_U_23
S1 S 0.0263(2) 0.0319(3) 0.0253(3) 0.0041(2) -0.00633(17) -0.0014(2)
N1 N 0.0184(7) 0.0222(8) 0.0219(8) 0.0002(6) -0.0013(6) -0.0028(6)
N2 N 0.0247(8) 0.0238(9) 0.0260(9) 0.0016(6) -0.0005(6) -0.0030(6)
N3 N 0.0245(8) 0.0248(9) 0.0274(9) 0.0020(7) -0.0010(6) 0.0004(7)
C1 C 0.0160(8) 0.0232(9) 0.0241(10) 0.0010(7) 0.0005(7) 0.0001(7)
C2 C 0.0243(9) 0.0285(11) 0.0247(11) 0.0007(8) -0.0021(7) -0.0015(8)
C3 C 0.0325(11) 0.0263(11) 0.0350(12) 0.0057(8) 0.0013(8) -0.0022(8)
C4 C 0.0267(10) 0.0350(12) 0.0341(12) 0.0102(8) -0.0003(8) 0.0043(9)
C5 C 0.0204(10) 0.0378(12) 0.0241(11) 0.0044(8) -0.0009(7) 0.0007(8)
C6 C 0.0196(9) 0.0266(11) 0.0266(11) 0.0000(7) 0.0018(7) -0.0048(8)
C7 C 0.0197(8) 0.0259(10) 0.0202(10) -0.0034(7) -0.0010(6) -0.0035(8)
C8 C 0.0187(9) 0.0222(10) 0.0247(10) -0.0048(7) 0.0008(7) -0.0014(7)
C9 C 0.0185(8) 0.0212(10) 0.0292(11) -0.0007(7) 0.0005(7) 0.0009(7)
C10 C 0.0150(8) 0.0245(10) 0.0301(11) -0.0041(7) -0.0011(7) 0.0023(8)
C11 C 0.0219(9) 0.0299(11) 0.0309(11) 0.0009(8) -0.0010(7) 0.0036(8)
C12 C 0.0225(9) 0.0383(12) 0.0216(10) -0.0005(8) -0.0024(7) 0.0018(8)
C13 C 0.0260(10) 0.0332(11) 0.0248(11) -0.0005(8) -0.0006(7) 0.0024(8)
C14 C 0.0210(10) 0.0471(13) 0.0272(11) -0.0003(9) -0.0012(7) -0.0035(9)
C15 C 0.0366(13) 0.0492(14) 0.0318(13) -0.0047(10) -0.0001(9) -0.0085(10)

loop_
_atom_type_symbol
_atom_type_scat_dispersion_real
_atom_type_scat_dispersion_imag
_atom_type_scat_source
C 0.0033 0.0016 'International Tables Vol C tables 4.2.6.8 and 6.1.1.1'
H 0.0000 0.0000 'International Tables Vol C tables 4.2.6.8 and 6.1.1.1'
N 0.0061 0.0033 'International Tables Vol C tables 4.2.6.8 and 6.1.1.1'
S 0.1246 0.1234 'International Tables Vol C tables 4.2.6.8 and 6.1.1.1'

loop_
_geom_angle_atom_site_label_1
_geom_angle_atom_site_label_2
_geom_angle_atom_site_label_3
_geom_angle
N2 N1 C1 119.25(13)
N2 N1 C7 110.64(13)
C1 N1 C7 130.11(14)
N1 N2 N3 107.19(13)
N2 N3 C8 109.46(14)
N1 C1 C2 120.46(15)
N1 C1 C6 118.89(15)
C2 C1 C6 120.63(16)
C1 C2 C3 119.47(16)
C1 C2 H1 120.27
C3 C2 H1 120.27
C2 C3 C4 119.84(18)
C2 C3 H3 120.08
C4 C3 H3 120.08
C3 C4 C5 120.34(17)
C3 C4 H4 119.83
C5 C4 H4 119.83
C4 C5 C6 120.20(16)
C4 C5 H5 119.9
C6 C5 H5 119.9
C1 C6 C5 119.52(16)
C1 C6 H6 120.24
C5 C6 H6 120.24
N1 C7 C8 105.20(15)
N1 C7 H7 127.4
C8 C7 H7 127.4
N3 C8 C7 107.51(14)
N3 C8 C9 118.36(15)
C7 C8 C9 134.13(16)
C8 C9 C10 129.22(16)
C8 C9 H9 115.39
C10 C9 H9 115.39
S1 C10 C9 120.69(13)
S1 C10 C11 118.95(13)
C9 C10 C11 120.35(16)
C10 C11 H111 109.47
C10 C11 H112 109.47
C10 C11 H113 109.47
H111 C11 H112 109.47
H111 C11 H113 109.47
H112 C11 H113 109.47
C13 C12 H121 109.47
C13 C12 H122 109.47
H121 C12 H122 110.32
C12 C13 C14 111.75(14)
C12 C13 H131 109.47
C12 C13 H132 109.47
C14 C13 H131 109.47
C14 C13 H132 109.47
H131 C13 H132 107.09
C13 C14 C15 113.44(15)
C13 C14 H141 109.47
C13 C14 H142 109.47
C15 C14 H141 109.47
C15 C14 H142 109.47
H141 C14 H142 105.19
C14 C15 H151 109.47
C14 C15 H152 109.47
C14 C15 H153 109.47
H151 C15 H152 109.47
H151 C15 H153 109.47
H152 C15 H153 109.47

loop_
_geom_bond_atom_site_label_1
_geom_bond_atom_site_label_2
_geom_bond_distance
S1 C10 1.7540(18)
N1 N2 1.353(2)
N1 C1 1.430(2)
N1 C7 1.349(2)
N2 N3 1.310(2)
N3 C8 1.370(2)
C1 C2 1.384(2)
C1 C6 1.388(2)
C2 C3 1.393(3)
C2 H1 0.96
C3 C4 1.383(3)
C3 H3 0.96
C4 C5 1.383(3)
C4 H4 0.96
C5 C6 1.383(2)
C5 H5 0.96
C6 H6 0.96
C7 C8 1.378(2)
C7 H7 0.96
C8 C9 1.455(2)
C9 C10 1.338(2)
C9 H9 0.96
C10 C11 1.509(2)
C11 H111 0.96
C11 H112 0.96
C11 H113 0.96
C12 C13 1.519(3)
C12 H121 0.96
C12 H122 0.96
C13 C14 1.520(2)
C13 H131 0.96
C13 H132 0.96
C14 C15 1.507(3)
C14 H141 0.96
C14 H142 0.96
C15 H151 0.96
C15 H152 0.96
C15 H153 0.96
